data_1510162
loop_
_publ_author_name
'Jansen, M.'
'Nuss, J.'
'Figulla-Kroschel, C.'

_publ_section_title
;
 Darstellung, Kristallstruktur und Eigenschaften von Ln3 Au O6 (Ln = Sm,
 Eu, Gd)
;
_journal_name_full 'Zeitschrift fuer Anorganische und Allgemeine Chemie'
_journal_page_first 439
_journal_page_last 444
_journal_paper_doi 10.1002/1521-3749(200103)627:3<439::AID-ZAAC439>3.0.CO;2-R
_journal_volume 627
_journal_year 2001
_chemical_formula_sum 'Au Gd3 O6'
_chemical_name_systematic '(Gd3 O2) (Au O4)'
_space_group_IT_number 2
_symmetry_space_group_name_Hall '-P 1'
_symmetry_space_group_name_H-M 'P -1'
_cell_angle_alpha 90.509
_cell_angle_beta 102.889
_cell_angle_gamma 91.068
_cell_formula_units_Z 1
_cell_length_a 3.672
_cell_length_b 5.5977
_cell_length_c 7.0636
_cell_volume 141.495
_citation_journal_id_ASTM ZAACAB
_cod_data_source_file gold_219.cif
_cod_data_source_block Au1Gd3O6
_cod_original_cell_volume 141.4951
_cod_original_formula_sum 'Au1 Gd3 O6'
_cod_database_code 1510162

loop_
_symmetry_equiv_pos_as_xyz
x,y,z
-x,-y,-z

loop_
_atom_site_label
_atom_site_type_symbol
_atom_site_fract_x
_atom_site_fract_y
_atom_site_fract_z
_atom_site_occupancy
_atom_site_U_iso_or_equiv
O1 O-2 0.13 0.797 0.793 1 0.0
Au1 Au+3 0 0 0 1 0.0
Gd1 Gd+3 0 0 0.5 1 0.0
O3 O-2 0.162 0.303 0.885 1 0.0
Gd2 Gd+3 0.39013 0.47242 0.23472 1 0.0
O2 O-2 0.484 0.741 0.4778 1 0.0
